data_1509703
loop_
_publ_author_name
'Chaminade, J.P.'
'Moine, B.'
'Gravereau, P.'
'le Flem, G.'
'Belharouak, I.'
'Parent, C.'

_publ_section_title
;
 Luminescent properties of silver(I) diphosphate of compositions Na2-x Agx
 Zn P2 O7
;
_journal_name_full 'Journal of Solid State Chemistry'
_journal_page_first 284
_journal_page_last 291
_journal_paper_doi 10.1006/jssc.1999.8528
_journal_volume 149
_journal_year 2000
_chemical_formula_sum 'Ag2 O7 P2 Zn'
_chemical_name_systematic 'Ag2 Zn (P2 O7)'
_space_group_IT_number 136
_symmetry_space_group_name_Hall '-P 4n 2n'
_symmetry_space_group_name_H-M 'P 42/m n m'
_cell_angle_alpha 90
_cell_angle_beta 90
_cell_angle_gamma 90
_cell_formula_units_Z 4
_cell_length_a 7.743
_cell_length_b 7.743
_cell_length_c 10.5
_cell_volume 629.518
_citation_journal_id_ASTM JSSCBI
_cod_data_source_file silver2-3_167.cif
_cod_data_source_block Ag2O7P2Zn1
_cod_original_cell_volume 629.5175
_cod_original_formula_sum 'Ag2 O7 P2 Zn1'
_cod_database_code 1509703

loop_
_symmetry_equiv_pos_as_xyz
x,y,z
-y+1/2,x+1/2,z+1/2
-x,-y,z
y+1/2,-x+1/2,z+1/2
x+1/2,-y+1/2,-z+1/2
y,x,-z
-x+1/2,y+1/2,-z+1/2
-y,-x,-z
-x,-y,-z
y-1/2,-x-1/2,-z-1/2
x,y,-z
-y-1/2,x-1/2,-z-1/2
-x-1/2,y-1/2,z-1/2
-y,-x,z
x-1/2,-y-1/2,z-1/2
y,x,z

loop_
_atom_site_label
_atom_site_type_symbol
_atom_site_fract_x
_atom_site_fract_y
_atom_site_fract_z
_atom_site_occupancy
_atom_site_U_iso_or_equiv
O3 O-2 0.086 0.306 0.154 1 0.0
O1 O-2 0 0 0.157 1 0.0
Ag1 Ag+1 0.359 0.359 0 1 0.0
P1 P+5 0.135 0.135 0.211 1 0.0
Zn1 Zn+2 0 0.5 0.25 1 0.0
O2 O-2 0.126 0.126 0.356 1 0.0
Ag2 Ag+1 0.303 0.303 0.5 1 0.0
